data_7215425
loop_
_publ_author_name
'Hu, Dehui'
'Yang, Zhipei'
'Zhang, Guoqi'
'Liu, Min'
'Xiang, Junfeng'
'Liang, Tongling'
'Ma, Jinshi'
'Yang, Guoqiang'

_publ_section_title
;
 Self-complementary hydrogen-bonded duplexes and helices based on
 bis(pyrrolyl)carbohydrazide derivatives
;
_journal_issue 20
_journal_name_full CrystEngComm
_journal_page_first 6021
_journal_paper_doi 10.1039/c1ce05542a
_journal_volume 13
_journal_year 2011
_chemical_formula_moiety 'C21 H30 N6 O4, 2(C4 H8 O)'
_chemical_formula_sum 'C29 H46 N6 O6'
_chemical_formula_weight 574.72
_chemical_name_systematic
;
?
;
_space_group_IT_number 14
_symmetry_cell_setting monoclinic
_symmetry_space_group_name_Hall '-P 2yn'
_symmetry_space_group_name_H-M 'P 1 21/n 1'
_atom_sites_solution_hydrogens geom
_atom_sites_solution_primary direct
_atom_sites_solution_secondary difmap
_audit_creation_method SHELXL-97
_cell_angle_alpha 90.00
_cell_angle_beta 94.26(3)
_cell_angle_gamma 90.00
_cell_formula_units_Z 8
_cell_length_a 10.579(2)
_cell_length_b 19.247(4)
_cell_length_c 30.125(6)
_cell_measurement_reflns_used 9220
_cell_measurement_temperature 293(2)
_cell_measurement_theta_max 27.912
_cell_measurement_theta_min 1.720
_cell_volume 6117(2)
_computing_cell_refinement crystalclear
_computing_data_collection crystalclear
_computing_data_reduction crystalclear
_computing_molecular_graphics 'Bruker SHELXTL'
_computing_publication_material 'Bruker SHELXTL'
_computing_structure_refinement 'SHELXL-97 (Sheldrick, 1997)'
_computing_structure_solution 'SHELXS-97 (Sheldrick, 1990)'
_diffrn_ambient_temperature 293(2)
_diffrn_measured_fraction_theta_full 0.990
_diffrn_measured_fraction_theta_max 0.990
_diffrn_measurement_device_type 'rigaku saturn'
_diffrn_measurement_method '\w scans'
_diffrn_radiation_monochromator confocal
_diffrn_radiation_source 'rotating anode'
_diffrn_radiation_type MoK\a
_diffrn_radiation_wavelength 0.71073
_diffrn_reflns_av_R_equivalents 0.2518
_diffrn_reflns_av_sigmaI/netI 0.2304
_diffrn_reflns_limit_h_max 12
_diffrn_reflns_limit_h_min -12
_diffrn_reflns_limit_k_max 15
_diffrn_reflns_limit_k_min -22
_diffrn_reflns_limit_l_max 34
_diffrn_reflns_limit_l_min -35
_diffrn_reflns_number 36831
_diffrn_reflns_theta_full 25.02
_diffrn_reflns_theta_max 25.02
_diffrn_reflns_theta_min 1.26
_exptl_absorpt_coefficient_mu 0.088
_exptl_absorpt_correction_T_max 0.9912
_exptl_absorpt_correction_T_min 0.9826
_exptl_absorpt_correction_type multi-scan
_exptl_absorpt_process_details crystalclear
_exptl_crystal_density_diffrn 1.248
_exptl_crystal_density_method 'not measured'
_exptl_crystal_F_000 2480
_exptl_crystal_size_max 0.20
_exptl_crystal_size_mid 0.18
_exptl_crystal_size_min 0.10
_refine_diff_density_max 0.333
_refine_diff_density_min -0.334
_refine_diff_density_rms 0.069
_refine_ls_extinction_method none
_refine_ls_goodness_of_fit_ref 1.032
_refine_ls_hydrogen_treatment constr
_refine_ls_matrix_type full
_refine_ls_number_parameters 751
_refine_ls_number_reflns 10687
_refine_ls_number_restraints 0
_refine_ls_restrained_S_all 1.032
_refine_ls_R_factor_all 0.2043
_refine_ls_R_factor_gt 0.0997
_refine_ls_shift/su_max 0.002
_refine_ls_shift/su_mean 0.000
_refine_ls_structure_factor_coef Fsqd
_refine_ls_weighting_details 'calc w=1/[\s^2^(Fo^2^)+(0.0438P)^2^+0.0000P] where P=(Fo^2^+2Fc^2^)/3'
_refine_ls_weighting_scheme calc
_refine_ls_wR_factor_gt 0.1681
_refine_ls_wR_factor_ref 0.1999
_reflns_number_gt 5156
_reflns_number_total 10687
_reflns_threshold_expression >2sigma(I)
_cod_data_source_file c1ce05542a.txt
_cod_data_source_block r80111e
_cod_original_sg_symbol_H-M P2(1)/n
_cod_database_code 7215425

loop_
_symmetry_equiv_pos_as_xyz
'x, y, z'
'-x+1/2, y+1/2, -z+1/2'
'-x, -y, -z'
'x-1/2, -y-1/2, z-1/2'

loop_
_atom_site_label
_atom_site_type_symbol
_atom_site_fract_x
_atom_site_fract_y
_atom_site_fract_z
_atom_site_U_iso_or_equiv
_atom_site_adp_type
_atom_site_occupancy
_atom_site_symmetry_multiplicity
_atom_site_calc_flag
_atom_site_refinement_flags
O1 O 0.4029(3) 1.11981(15) 0.27624(13) 0.0357(9) Uani 1 1 d .
O2 O 0.5414(2) 0.95041(14) 0.33244(13) 0.0318(9) Uani 1 1 d .
O3 O 0.6649(3) 1.04580(15) 0.02831(13) 0.0356(9) Uani 1 1 d .
O4 O 0.4409(3) 1.11624(15) 0.09087(13) 0.0362(9) Uani 1 1 d .
O5 O 0.7250(3) 0.10630(15) 0.22571(13) 0.0346(9) Uani 1 1 d .
O6 O 0.5211(2) -0.05141(14) 0.16534(12) 0.0317(9) Uani 1 1 d .
O7 O 0.3964(2) 0.06301(15) 0.46866(13) 0.0316(8) Uani 1 1 d .
O8 O 0.6932(3) 0.09980(15) 0.41188(13) 0.0380(9) Uani 1 1 d .
N1 N 0.5592(3) 1.09149(17) 0.32929(15) 0.0319(11) Uani 1 1 d .
H1 H 0.5898 1.0968 0.3563 0.038 Uiso 1 1 calc R
N2 N 0.6186(3) 1.04705(17) 0.30030(15) 0.0314(10) Uani 1 1 d .
H2 H 0.6616 1.0643 0.2798 0.038 Uiso 1 1 calc R
N3 N 0.7707(3) 0.96345(17) 0.24865(15) 0.0309(10) Uani 1 1 d .
H3 H 0.7897 1.0068 0.2470 0.037 Uiso 1 1 calc R
N4 N 0.7731(3) 0.96512(17) 0.13339(15) 0.0287(10) Uani 1 1 d .
H4 H 0.7081 0.9461 0.1440 0.034 Uiso 1 1 calc R
N5 N 0.5459(3) 0.99070(17) 0.07722(15) 0.0288(10) Uani 1 1 d .
H5 H 0.5432 0.9626 0.0993 0.035 Uiso 1 1 calc R
N6 N 0.4354(3) 1.01393(17) 0.05334(15) 0.0296(10) Uani 1 1 d .
H6 H 0.3953 0.9874 0.0341 0.035 Uiso 1 1 calc R
N7 N 0.5649(3) 0.08793(17) 0.17263(15) 0.0328(11) Uani 1 1 d .
H7 H 0.5367 0.0946 0.1454 0.039 Uiso 1 1 calc R
N8 N 0.4903(3) 0.05109(17) 0.20121(16) 0.0353(11) Uani 1 1 d .
H8 H 0.4592 0.0720 0.2232 0.042 Uiso 1 1 calc R
N9 N 0.3048(3) -0.01575(18) 0.25016(15) 0.0299(10) Uani 1 1 d .
H9 H 0.3124 0.0276 0.2568 0.036 Uiso 1 1 calc R
N10 N 0.2846(3) -0.00639(17) 0.36092(15) 0.0284(10) Uani 1 1 d .
H10 H 0.3449 -0.0315 0.3520 0.034 Uiso 1 1 calc R
N11 N 0.5088(3) 0.00392(17) 0.42002(15) 0.0318(11) Uani 1 1 d .
H11 H 0.5105 -0.0175 0.3950 0.038 Uiso 1 1 calc R
N12 N 0.6174(3) 0.00817(17) 0.44943(15) 0.0324(11) Uani 1 1 d .
H12 H 0.6302 -0.0217 0.4705 0.039 Uiso 1 1 calc R
C1 C 0.4032(4) 1.1733(2) 0.3485(2) 0.0383(14) Uani 1 1 d .
H1C H 0.4084 1.2207 0.3388 0.057 Uiso 1 1 calc R
H1D H 0.4532 1.1676 0.3762 0.057 Uiso 1 1 calc R
H1E H 0.3165 1.1619 0.3526 0.057 Uiso 1 1 calc R
C2 C 0.4526(4) 1.1259(2) 0.3140(2) 0.0328(13) Uani 1 1 d .
C3 C 0.6086(4) 0.9771(2) 0.3044(2) 0.0334(13) Uani 1 1 d .
C4 C 0.6811(4) 0.9358(2) 0.27512(19) 0.0302(12) Uani 1 1 d .
C5 C 0.6772(4) 0.8638(2) 0.26772(18) 0.0275(12) Uani 1 1 d .
C6 C 0.7690(4) 0.8493(2) 0.23721(17) 0.0258(11) Uani 1 1 d .
C7 C 0.8241(4) 0.9115(2) 0.22567(18) 0.0278(12) Uani 1 1 d .
C8 C 0.5926(4) 0.8130(2) 0.28855(18) 0.0318(13) Uani 1 1 d .
H8C H 0.6227 0.8055 0.3190 0.048 Uiso 1 1 calc R
H8D H 0.5928 0.7698 0.2727 0.048 Uiso 1 1 calc R
H8E H 0.5079 0.8311 0.2874 0.048 Uiso 1 1 calc R
C9 C 0.8018(4) 0.7790(2) 0.2181(2) 0.0366(13) Uani 1 1 d .
H9A H 0.8926 0.7719 0.2227 0.044 Uiso 1 1 calc R
H9B H 0.7607 0.7429 0.2343 0.044 Uiso 1 1 calc R
C10 C 0.7623(4) 0.7713(2) 0.1688(2) 0.0424(14) Uani 1 1 d .
H10A H 0.6719 0.7753 0.1641 0.064 Uiso 1 1 calc R
H10B H 0.7885 0.7267 0.1586 0.064 Uiso 1 1 calc R
H10C H 0.8017 0.8072 0.1524 0.064 Uiso 1 1 calc R
C11 C 0.9287(4) 0.9263(2) 0.19587(18) 0.0311(12) Uani 1 1 d .
H11C H 0.9938 0.9527 0.2128 0.037 Uiso 1 1 calc R
H11D H 0.9662 0.8824 0.1881 0.037 Uiso 1 1 calc R
C12 C 0.8934(4) 0.9649(2) 0.15380(19) 0.0313(13) Uani 1 1 d .
C13 C 0.9708(4) 0.9989(2) 0.12576(19) 0.0303(12) Uani 1 1 d .
C14 C 0.8952(4) 1.0218(2) 0.08790(19) 0.0303(13) Uani 1 1 d .
C15 C 0.7713(4) 1.0003(2) 0.09325(18) 0.0270(12) Uani 1 1 d .
C16 C 1.1116(4) 1.0124(2) 0.1366(2) 0.0382(14) Uani 1 1 d .
H16A H 1.1453 0.9769 0.1570 0.046 Uiso 1 1 calc R
H16B H 1.1551 1.0086 0.1095 0.046 Uiso 1 1 calc R
C17 C 1.1392(4) 1.0835(2) 0.1573(2) 0.0496(17) Uani 1 1 d .
H17A H 1.1113 1.1191 0.1365 0.074 Uiso 1 1 calc R
H17B H 1.2287 1.0881 0.1646 0.074 Uiso 1 1 calc R
H17C H 1.0951 1.0881 0.1839 0.074 Uiso 1 1 calc R
C18 C 0.9440(4) 1.0599(2) 0.0491(2) 0.0445(15) Uani 1 1 d .
H18A H 0.8783 1.0626 0.0254 0.067 Uiso 1 1 calc R
H18B H 1.0155 1.0355 0.0389 0.067 Uiso 1 1 calc R
H18C H 0.9693 1.1060 0.0581 0.067 Uiso 1 1 calc R
C19 C 0.6595(4) 1.0150(2) 0.06367(19) 0.0274(12) Uani 1 1 d .
C20 C 0.3927(4) 1.0785(2) 0.06099(19) 0.0316(13) Uani 1 1 d .
C21 C 0.2828(4) 1.1023(2) 0.03036(19) 0.0369(14) Uani 1 1 d .
H21A H 0.2157 1.1181 0.0476 0.055 Uiso 1 1 calc R
H21B H 0.2529 1.0643 0.0118 0.055 Uiso 1 1 calc R
H21C H 0.3094 1.1397 0.0121 0.055 Uiso 1 1 calc R
C22 C 0.7446(4) 0.1522(2) 0.1515(2) 0.0387(14) Uani 1 1 d .
H22A H 0.7543 0.2001 0.1602 0.058 Uiso 1 1 calc R
H22B H 0.6940 0.1493 0.1238 0.058 Uiso 1 1 calc R
H22C H 0.8264 0.1322 0.1482 0.058 Uiso 1 1 calc R
C23 C 0.6800(4) 0.1131(2) 0.1869(2) 0.0327(13) Uani 1 1 d .
C24 C 0.4674(4) -0.0179(2) 0.19418(18) 0.0279(12) Uani 1 1 d .
C25 C 0.3756(4) -0.0508(2) 0.22032(19) 0.0307(13) Uani 1 1 d .
C26 C 0.3346(4) -0.1196(2) 0.21885(19) 0.0318(13) Uani 1 1 d .
C27 C 0.2381(4) -0.1253(2) 0.24868(18) 0.0283(12) Uani 1 1 d .
C28 C 0.2215(4) -0.0606(2) 0.26725(18) 0.0290(12) Uani 1 1 d .
C29 C 0.3802(4) -0.1773(2) 0.1904(2) 0.0388(14) Uani 1 1 d .
H29A H 0.3514 -0.1692 0.1599 0.058 Uiso 1 1 calc R
H29B H 0.3471 -0.2208 0.2000 0.058 Uiso 1 1 calc R
H29C H 0.4712 -0.1788 0.1932 0.058 Uiso 1 1 calc R
C30 C 0.1649(4) -0.1907(2) 0.25839(19) 0.0362(14) Uani 1 1 d .
H30A H 0.1486 -0.2167 0.2310 0.043 Uiso 1 1 calc R
H30B H 0.0837 -0.1776 0.2688 0.043 Uiso 1 1 calc R
C31 C 0.2343(5) -0.2378(2) 0.2931(2) 0.0507(16) Uani 1 1 d .
H31A H 0.3100 -0.2556 0.2815 0.076 Uiso 1 1 calc R
H31B H 0.1802 -0.2757 0.2999 0.076 Uiso 1 1 calc R
H31C H 0.2564 -0.2116 0.3196 0.076 Uiso 1 1 calc R
C32 C 0.1256(4) -0.0360(2) 0.29756(19) 0.0357(13) Uani 1 1 d .
H32A H 0.0658 -0.0067 0.2803 0.043 Uiso 1 1 calc R
H32B H 0.0789 -0.0764 0.3066 0.043 Uiso 1 1 calc R
C33 C 0.1686(4) 0.0025(2) 0.33817(18) 0.0282(12) Uani 1 1 d .
C34 C 0.0987(4) 0.0470(2) 0.36378(18) 0.0287(12) Uani 1 1 d .
C35 C 0.1743(4) 0.0641(2) 0.40234(19) 0.0301(13) Uani 1 1 d .
C36 C 0.2908(4) 0.0309(2) 0.40034(18) 0.0274(12) Uani 1 1 d .
C37 C -0.0325(4) 0.0714(2) 0.34809(19) 0.0369(13) Uani 1 1 d .
H37A H -0.0780 0.0837 0.3738 0.044 Uiso 1 1 calc R
H37B H -0.0778 0.0336 0.3327 0.044 Uiso 1 1 calc R
C38 C -0.0312(5) 0.1335(3) 0.3172(2) 0.0587(19) Uani 1 1 d .
H38A H 0.0083 0.1721 0.3328 0.088 Uiso 1 1 calc R
H38B H -0.1167 0.1455 0.3071 0.088 Uiso 1 1 calc R
H38C H 0.0154 0.1221 0.2920 0.088 Uiso 1 1 calc R
C39 C 0.1378(4) 0.1124(2) 0.43817(19) 0.0373(13) Uani 1 1 d .
H39A H 0.0535 0.1294 0.4310 0.056 Uiso 1 1 calc R
H39B H 0.1959 0.1508 0.4405 0.056 Uiso 1 1 calc R
H39C H 0.1408 0.0880 0.4660 0.056 Uiso 1 1 calc R
C40 C 0.3998(4) 0.0348(2) 0.43204(19) 0.0274(12) Uani 1 1 d .
C41 C 0.7022(4) 0.0601(2) 0.4442(2) 0.0330(13) Uani 1 1 d .
C42 C 0.8092(4) 0.0631(2) 0.4803(2) 0.0405(14) Uani 1 1 d .
H42A H 0.8844 0.0437 0.4693 0.061 Uiso 1 1 calc R
H42B H 0.7865 0.0370 0.5056 0.061 Uiso 1 1 calc R
H42C H 0.8247 0.1106 0.4888 0.061 Uiso 1 1 calc R
O9 O 0.5810(3) 0.73835(16) 0.01493(14) 0.0476(10) Uani 1 1 d .
C43 C 0.6141(4) 0.7584(2) 0.0597(2) 0.0394(14) Uani 1 1 d .
H43A H 0.6870 0.7891 0.0611 0.047 Uiso 1 1 calc R
H43B H 0.6348 0.7179 0.0779 0.047 Uiso 1 1 calc R
C44 C 0.4994(4) 0.7958(2) 0.0760(2) 0.0429(15) Uani 1 1 d .
H44A H 0.5244 0.8321 0.0972 0.051 Uiso 1 1 calc R
H44B H 0.4426 0.7637 0.0894 0.051 Uiso 1 1 calc R
C45 C 0.4394(4) 0.8257(2) 0.0326(2) 0.0404(15) Uani 1 1 d .
H45A H 0.4802 0.8687 0.0249 0.048 Uiso 1 1 calc R
H45B H 0.3495 0.8339 0.0343 0.048 Uiso 1 1 calc R
C46 C 0.4630(4) 0.7685(2) -0.0009(2) 0.0433(15) Uani 1 1 d .
H46A H 0.3957 0.7342 -0.0018 0.052 Uiso 1 1 calc R
H46B H 0.4681 0.7877 -0.0305 0.052 Uiso 1 1 calc R
O10 O 0.1643(3) 0.77758(17) 0.07466(15) 0.0501(11) Uani 1 1 d .
C47 C 0.1065(5) 0.8418(2) 0.0861(2) 0.0570(19) Uani 1 1 d .
H47A H 0.1554 0.8805 0.0759 0.068 Uiso 1 1 calc R
H47B H 0.1048 0.8453 0.1182 0.068 Uiso 1 1 calc R
C48 C -0.0263(4) 0.8448(3) 0.0647(2) 0.0571(19) Uani 1 1 d .
H48A H -0.0343 0.8804 0.0419 0.068 Uiso 1 1 calc R
H48B H -0.0870 0.8540 0.0866 0.068 Uiso 1 1 calc R
C49 C -0.0453(4) 0.7726(2) 0.0447(2) 0.0503(17) Uani 1 1 d .
H49A H -0.0846 0.7416 0.0650 0.060 Uiso 1 1 calc R
H49B H -0.0971 0.7744 0.0168 0.060 Uiso 1 1 calc R
C50 C 0.0879(4) 0.7501(3) 0.0376(2) 0.0514(17) Uani 1 1 d .
H50A H 0.0938 0.6998 0.0369 0.062 Uiso 1 1 calc R
H50B H 0.1146 0.7686 0.0099 0.062 Uiso 1 1 calc R
O11 O 0.0856(3) 0.21907(16) 0.06938(15) 0.0500(11) Uani 1 1 d .
C51 C -0.0180(5) 0.2504(2) 0.0898(2) 0.059(2) Uani 1 1 d .
H51A H -0.0095 0.2433 0.1218 0.071 Uiso 1 1 calc R
H51B H -0.0978 0.2304 0.0781 0.071 Uiso 1 1 calc R
C52 C -0.0135(5) 0.3277(2) 0.0789(3) 0.064(2) Uani 1 1 d .
H52A H -0.0759 0.3395 0.0549 0.077 Uiso 1 1 calc R
H52B H -0.0287 0.3556 0.1048 0.077 Uiso 1 1 calc R
C53 C 0.1186(5) 0.3384(3) 0.0652(3) 0.088(3) Uani 1 1 d .
H53A H 0.1164 0.3539 0.0345 0.105 Uiso 1 1 calc R
H53B H 0.1624 0.3731 0.0839 0.105 Uiso 1 1 calc R
C54 C 0.1846(5) 0.2699(2) 0.0704(2) 0.0525(17) Uani 1 1 d .
H54A H 0.2387 0.2622 0.0462 0.063 Uiso 1 1 calc R
H54B H 0.2359 0.2679 0.0984 0.063 Uiso 1 1 calc R
O12 O 0.4492(4) 0.3510(2) 0.1282(2) 0.0856(16) Uani 1 1 d .
C55 C 0.5521(6) 0.3067(3) 0.1352(3) 0.088(3) Uani 1 1 d .
H55A H 0.5298 0.2609 0.1237 0.106 Uiso 1 1 calc R
H55B H 0.5753 0.3025 0.1668 0.106 Uiso 1 1 calc R
C56 C 0.6601(5) 0.3343(4) 0.1124(3) 0.085(3) Uani 1 1 d .
H56A H 0.6953 0.2994 0.0937 0.102 Uiso 1 1 calc R
H56B H 0.7263 0.3515 0.1336 0.102 Uiso 1 1 calc R
C57 C 0.5979(5) 0.3941(3) 0.0843(3) 0.070(2) Uani 1 1 d .
H57A H 0.6180 0.4390 0.0977 0.084 Uiso 1 1 calc R
H57B H 0.6245 0.3936 0.0541 0.084 Uiso 1 1 calc R
C58 C 0.4600(5) 0.3778(3) 0.0851(3) 0.0637(19) Uani 1 1 d .
H58A H 0.4088 0.4193 0.0802 0.076 Uiso 1 1 calc R
H58B H 0.4338 0.3437 0.0626 0.076 Uiso 1 1 calc R

loop_
_atom_site_aniso_label
_atom_site_aniso_U_11
_atom_site_aniso_U_22
_atom_site_aniso_U_33
_atom_site_aniso_U_23
_atom_site_aniso_U_13
_atom_site_aniso_U_12
O1 0.0489(18) 0.0413(17) 0.016(3) -0.0013(17) -0.0040(17) 0.0040(15)
O2 0.0365(16) 0.0364(16) 0.023(3) 0.0020(16) 0.0077(15) 0.0017(14)
O3 0.0408(17) 0.0439(18) 0.022(3) 0.0067(17) -0.0005(16) -0.0033(14)
O4 0.0511(18) 0.0421(17) 0.015(3) -0.0024(17) -0.0028(16) -0.0015(15)
O5 0.0474(17) 0.0431(18) 0.013(3) -0.0003(16) 0.0007(16) -0.0028(14)
O6 0.0345(16) 0.0417(17) 0.019(3) -0.0002(16) 0.0045(15) -0.0028(14)
O7 0.0397(16) 0.0421(17) 0.013(3) -0.0001(16) 0.0010(15) 0.0000(14)
O8 0.0502(18) 0.0405(17) 0.023(3) 0.0050(17) 0.0021(17) -0.0029(15)
N1 0.042(2) 0.036(2) 0.016(3) -0.0026(18) 0.0005(19) 0.0057(17)
N2 0.042(2) 0.037(2) 0.017(3) -0.0029(19) 0.0121(18) 0.0034(17)
N3 0.0363(19) 0.0365(19) 0.021(3) 0.0012(19) 0.0079(18) -0.0048(17)
N4 0.0299(18) 0.0367(19) 0.019(3) 0.0006(19) -0.0035(16) -0.0032(16)
N5 0.0323(19) 0.0359(19) 0.017(3) 0.0067(18) -0.0035(17) 0.0008(16)
N6 0.0299(18) 0.037(2) 0.021(3) 0.0011(18) -0.0045(17) -0.0012(16)
N7 0.044(2) 0.044(2) 0.011(3) 0.0043(19) 0.0023(19) -0.0082(18)
N8 0.046(2) 0.041(2) 0.019(4) -0.005(2) 0.0068(19) -0.0107(18)
N9 0.038(2) 0.0377(19) 0.014(3) -0.0031(19) 0.0045(18) 0.0031(17)
N10 0.0311(18) 0.0370(19) 0.018(3) 0.0007(19) 0.0043(17) 0.0073(16)
N11 0.0333(19) 0.041(2) 0.021(4) -0.0009(19) -0.0021(18) 0.0007(17)
N12 0.0307(18) 0.038(2) 0.028(4) 0.0068(19) -0.0023(18) 0.0026(17)
C1 0.054(3) 0.041(3) 0.021(5) 0.002(2) 0.007(2) 0.007(2)
C2 0.046(3) 0.031(2) 0.023(5) 0.002(2) 0.008(2) -0.002(2)
C3 0.035(2) 0.042(3) 0.023(4) -0.003(2) -0.002(2) 0.001(2)
C4 0.033(2) 0.037(2) 0.019(4) -0.004(2) -0.001(2) 0.008(2)
C5 0.030(2) 0.035(2) 0.017(4) 0.002(2) 0.002(2) 0.0013(19)
C6 0.034(2) 0.038(2) 0.005(4) 0.001(2) 0.0011(19) 0.003(2)
C7 0.034(2) 0.041(2) 0.008(4) -0.003(2) 0.000(2) 0.007(2)
C8 0.036(2) 0.040(2) 0.020(4) 0.004(2) 0.006(2) 0.003(2)
C9 0.042(2) 0.042(3) 0.027(5) -0.006(2) 0.001(2) 0.004(2)
C10 0.051(3) 0.045(3) 0.032(5) -0.004(3) 0.010(3) 0.005(2)
C11 0.033(2) 0.038(2) 0.022(4) -0.001(2) 0.001(2) 0.003(2)
C12 0.030(2) 0.033(2) 0.030(4) -0.002(2) -0.001(2) 0.0065(19)
C13 0.033(2) 0.036(2) 0.023(4) -0.003(2) 0.004(2) 0.002(2)
C14 0.034(2) 0.029(2) 0.029(4) 0.002(2) 0.009(2) 0.0005(19)
C15 0.034(2) 0.029(2) 0.017(4) 0.005(2) 0.001(2) 0.0044(19)
C16 0.033(2) 0.046(3) 0.036(5) 0.004(3) -0.002(2) -0.009(2)
C17 0.040(3) 0.050(3) 0.056(6) 0.006(3) -0.014(3) -0.008(2)
C18 0.041(3) 0.056(3) 0.036(5) 0.011(3) 0.005(2) -0.008(2)
C19 0.034(2) 0.028(2) 0.021(4) -0.002(2) 0.007(2) 0.0027(19)
C20 0.035(2) 0.039(3) 0.021(4) 0.005(2) 0.009(2) -0.004(2)
C21 0.037(2) 0.047(3) 0.027(5) 0.005(3) 0.002(2) 0.003(2)
C22 0.053(3) 0.036(2) 0.028(5) 0.002(2) 0.007(3) -0.011(2)
C23 0.047(3) 0.027(2) 0.024(5) -0.004(2) 0.005(3) -0.007(2)
C24 0.033(2) 0.042(2) 0.009(4) -0.001(2) 0.001(2) -0.004(2)
C25 0.029(2) 0.039(2) 0.024(4) -0.002(2) 0.005(2) -0.001(2)
C26 0.031(2) 0.046(3) 0.018(4) 0.001(2) -0.002(2) 0.003(2)
C27 0.032(2) 0.041(2) 0.011(4) 0.003(2) -0.002(2) 0.003(2)
C28 0.031(2) 0.039(2) 0.017(4) -0.006(2) 0.002(2) 0.004(2)
C29 0.048(3) 0.038(2) 0.032(5) -0.001(2) 0.013(3) 0.004(2)
C30 0.038(2) 0.042(3) 0.030(5) -0.010(2) 0.009(2) -0.003(2)
C31 0.066(3) 0.048(3) 0.039(5) 0.015(3) 0.006(3) -0.014(3)
C32 0.033(2) 0.052(3) 0.022(4) -0.006(3) 0.002(2) 0.002(2)
C33 0.032(2) 0.035(2) 0.018(4) 0.005(2) 0.004(2) 0.0039(19)
C34 0.030(2) 0.035(2) 0.020(4) 0.002(2) 0.001(2) 0.0007(19)
C35 0.034(2) 0.027(2) 0.029(4) 0.000(2) 0.003(2) 0.0016(19)
C36 0.031(2) 0.036(2) 0.016(4) 0.000(2) 0.005(2) -0.0014(19)
C37 0.034(2) 0.051(3) 0.026(4) -0.007(3) 0.001(2) 0.005(2)
C38 0.057(3) 0.060(3) 0.056(6) 0.007(3) -0.009(3) 0.016(3)
C39 0.047(3) 0.043(3) 0.022(4) -0.007(2) 0.004(2) 0.005(2)
C40 0.038(2) 0.030(2) 0.015(4) 0.002(2) 0.007(2) -0.003(2)
C41 0.041(3) 0.032(2) 0.027(5) -0.005(2) 0.006(2) 0.003(2)
C42 0.045(3) 0.046(3) 0.029(5) 0.006(3) -0.005(2) -0.006(2)
O9 0.065(2) 0.0523(19) 0.026(3) 0.0008(19) 0.0067(19) 0.0139(17)
C43 0.047(3) 0.050(3) 0.021(5) 0.004(3) 0.001(2) 0.004(2)
C44 0.054(3) 0.041(3) 0.034(5) -0.002(3) 0.008(3) 0.005(2)
C45 0.040(2) 0.041(3) 0.040(5) 0.011(3) 0.004(2) -0.002(2)
C46 0.054(3) 0.043(3) 0.032(5) 0.001(3) -0.003(3) -0.005(2)
O10 0.0489(19) 0.054(2) 0.048(4) 0.007(2) 0.0043(19) -0.0009(17)
C47 0.065(3) 0.047(3) 0.058(6) -0.006(3) 0.003(3) -0.003(3)
C48 0.053(3) 0.055(3) 0.064(6) -0.006(3) 0.015(3) 0.010(3)
C49 0.052(3) 0.053(3) 0.045(6) -0.005(3) -0.004(3) 0.009(3)
C50 0.059(3) 0.053(3) 0.043(6) -0.008(3) 0.009(3) 0.007(3)
O11 0.056(2) 0.0447(18) 0.052(4) -0.0080(19) 0.023(2) -0.0030(17)
C51 0.074(4) 0.047(3) 0.060(6) -0.007(3) 0.037(4) -0.002(3)
C52 0.067(4) 0.047(3) 0.082(7) -0.004(3) 0.031(4) 0.002(3)
C53 0.069(4) 0.043(3) 0.156(10) -0.007(4) 0.043(5) -0.003(3)
C54 0.056(3) 0.058(3) 0.044(6) -0.012(3) 0.008(3) -0.005(3)
O12 0.085(3) 0.108(3) 0.064(6) 0.002(3) 0.009(3) 0.006(3)
C55 0.096(5) 0.090(4) 0.087(8) 0.056(5) 0.056(5) 0.065(4)
C56 0.040(3) 0.151(6) 0.064(7) 0.013(5) -0.007(3) 0.017(4)
C57 0.094(4) 0.059(3) 0.061(7) 0.004(4) 0.030(4) -0.007(3)
C58 0.063(4) 0.101(5) 0.025(6) 0.009(4) -0.003(3) 0.024(3)

loop_
_atom_type_symbol
_atom_type_description
_atom_type_scat_dispersion_real
_atom_type_scat_dispersion_imag
_atom_type_scat_source
C C 0.0033 0.0016 'International Tables Vol C Tables 4.2.6.8 and 6.1.1.4'
H H 0.0000 0.0000 'International Tables Vol C Tables 4.2.6.8 and 6.1.1.4'
N N 0.0061 0.0033 'International Tables Vol C Tables 4.2.6.8 and 6.1.1.4'
O O 0.0106 0.0060 'International Tables Vol C Tables 4.2.6.8 and 6.1.1.4'

loop_
_geom_angle_atom_site_label_1
_geom_angle_atom_site_label_2
_geom_angle_atom_site_label_3
_geom_angle
C2 N1 N2 119.0(5)
C2 N1 H1 120.5
N2 N1 H1 120.5
C3 N2 N1 120.4(4)
C3 N2 H2 119.8
N1 N2 H2 119.8
C7 N3 C4 109.6(3)
C7 N3 H3 125.2
C4 N3 H3 125.2
C12 N4 C15 110.2(4)
C12 N4 H4 124.9
C15 N4 H4 124.9
C19 N5 N6 116.9(4)
C19 N5 H5 121.6
N6 N5 H5 121.6
C20 N6 N5 118.9(4)
C20 N6 H6 120.5
N5 N6 H6 120.5
C23 N7 N8 121.4(5)
C23 N7 H7 119.3
N8 N7 H7 119.3
C24 N8 N7 119.9(4)
C24 N8 H8 120.1
N7 N8 H8 120.1
C28 N9 C25 109.4(3)
C28 N9 H9 125.3
C25 N9 H9 125.3
C33 N10 C36 110.4(4)
C33 N10 H10 124.8
C36 N10 H10 124.8
C40 N11 N12 118.3(4)
C40 N11 H11 120.8
N12 N11 H11 120.8
C41 N12 N11 119.2(4)
C41 N12 H12 120.4
N11 N12 H12 120.4
C2 C1 H1C 109.5
C2 C1 H1D 109.5
H1C C1 H1D 109.5
C2 C1 H1E 109.5
H1C C1 H1E 109.5
H1D C1 H1E 109.5
O1 C2 N1 123.8(5)
O1 C2 C1 123.6(4)
N1 C2 C1 112.5(5)
O2 C3 N2 121.3(4)
O2 C3 C4 122.5(4)
N2 C3 C4 116.1(4)
N3 C4 C5 107.5(4)
N3 C4 C3 123.6(4)
C5 C4 C3 128.9(4)
C4 C5 C6 106.5(4)
C4 C5 C8 126.2(4)
C6 C5 C8 127.3(4)
C7 C6 C5 108.3(4)
C7 C6 C9 124.1(4)
C5 C6 C9 127.5(4)
N3 C7 C6 108.0(4)
N3 C7 C11 121.0(4)
C6 C7 C11 130.9(4)
C5 C8 H8C 109.5
C5 C8 H8D 109.5
H8C C8 H8D 109.5
C5 C8 H8E 109.5
H8C C8 H8E 109.5
H8D C8 H8E 109.5
C10 C9 C6 113.7(4)
C10 C9 H9A 108.8
C6 C9 H9A 108.8
C10 C9 H9B 108.8
C6 C9 H9B 108.8
H9A C9 H9B 107.7
C9 C10 H10A 109.5
C9 C10 H10B 109.5
H10A C10 H10B 109.5
C9 C10 H10C 109.5
H10A C10 H10C 109.5
H10B C10 H10C 109.5
C12 C11 C7 116.9(4)
C12 C11 H11C 108.1
C7 C11 H11C 108.1
C12 C11 H11D 108.1
C7 C11 H11D 108.1
H11C C11 H11D 107.3
N4 C12 C13 107.2(5)
N4 C12 C11 123.2(4)
C13 C12 C11 129.1(4)
C12 C13 C14 108.3(4)
C12 C13 C16 124.3(5)
C14 C13 C16 127.3(4)
C15 C14 C13 107.1(4)
C15 C14 C18 127.9(5)
C13 C14 C18 124.9(4)
N4 C15 C14 107.1(4)
N4 C15 C19 126.0(4)
C14 C15 C19 126.8(5)
C17 C16 C13 113.4(4)
C17 C16 H16A 108.9
C13 C16 H16A 108.9
C17 C16 H16B 108.9
C13 C16 H16B 108.9
H16A C16 H16B 107.7
C16 C17 H17A 109.5
C16 C17 H17B 109.5
H17A C17 H17B 109.5
C16 C17 H17C 109.5
H17A C17 H17C 109.5
H17B C17 H17C 109.5
C14 C18 H18A 109.5
C14 C18 H18B 109.5
H18A C18 H18B 109.5
C14 C18 H18C 109.5
H18A C18 H18C 109.5
H18B C18 H18C 109.5
O3 C19 N5 121.3(4)
O3 C19 C15 122.6(4)
N5 C19 C15 116.0(4)
O4 C20 N6 122.7(4)
O4 C20 C21 121.8(4)
N6 C20 C21 115.4(4)
C20 C21 H21A 109.5
C20 C21 H21B 109.5
H21A C21 H21B 109.5
C20 C21 H21C 109.5
H21A C21 H21C 109.5
H21B C21 H21C 109.5
C23 C22 H22A 109.5
C23 C22 H22B 109.5
H22A C22 H22B 109.5
C23 C22 H22C 109.5
H22A C22 H22C 109.5
H22B C22 H22C 109.5
O5 C23 N7 122.5(5)
O5 C23 C22 123.9(4)
N7 C23 C22 113.6(5)
O6 C24 N8 121.7(4)
O6 C24 C25 120.7(4)
N8 C24 C25 117.6(4)
N9 C25 C26 107.5(4)
N9 C25 C24 123.9(4)
C26 C25 C24 128.4(5)
C25 C26 C27 107.0(4)
C25 C26 C29 127.5(4)
C27 C26 C29 125.5(4)
C28 C27 C26 107.8(4)
C28 C27 C30 126.0(4)
C26 C27 C30 126.2(4)
N9 C28 C27 108.2(4)
N9 C28 C32 121.3(4)
C27 C28 C32 130.2(4)
C26 C29 H29A 109.5
C26 C29 H29B 109.5
H29A C29 H29B 109.5
C26 C29 H29C 109.5
H29A C29 H29C 109.5
H29B C29 H29C 109.5
C27 C30 C31 113.4(4)
C27 C30 H30A 108.9
C31 C30 H30A 108.9
C27 C30 H30B 108.9
C31 C30 H30B 108.9
H30A C30 H30B 107.7
C30 C31 H31A 109.5
C30 C31 H31B 109.5
H31A C31 H31B 109.5
C30 C31 H31C 109.5
H31A C31 H31C 109.5
H31B C31 H31C 109.5
C33 C32 C28 119.0(4)
C33 C32 H32A 107.6
C28 C32 H32A 107.6
C33 C32 H32B 107.6
C28 C32 H32B 107.6
H32A C32 H32B 107.0
N10 C33 C34 106.9(4)
N10 C33 C32 124.2(4)
C34 C33 C32 128.5(4)
C33 C34 C35 108.0(4)
C33 C34 C37 122.0(5)
C35 C34 C37 130.0(4)
C36 C35 C34 108.0(4)
C36 C35 C39 126.3(5)
C34 C35 C39 125.7(4)
N10 C36 C35 106.8(4)
N10 C36 C40 125.4(4)
C35 C36 C40 127.8(5)
C34 C37 C38 112.9(4)
C34 C37 H37A 109.0
C38 C37 H37A 109.0
C34 C37 H37B 109.0
C38 C37 H37B 109.0
H37A C37 H37B 107.8
C37 C38 H38A 109.5
C37 C38 H38B 109.5
H38A C38 H38B 109.5
C37 C38 H38C 109.5
H38A C38 H38C 109.5
H38B C38 H38C 109.5
C35 C39 H39A 109.5
C35 C39 H39B 109.5
H39A C39 H39B 109.5
C35 C39 H39C 109.5
H39A C39 H39C 109.5
H39B C39 H39C 109.5
O7 C40 N11 120.6(4)
O7 C40 C36 122.7(4)
N11 C40 C36 116.7(4)
O8 C41 N12 122.1(5)
O8 C41 C42 123.5(4)
N12 C41 C42 114.3(4)
C41 C42 H42A 109.5
C41 C42 H42B 109.5
H42A C42 H42B 109.5
C41 C42 H42C 109.5
H42A C42 H42C 109.5
H42B C42 H42C 109.5
C43 O9 C46 110.8(4)
O9 C43 C44 106.8(4)
O9 C43 H43A 110.4
C44 C43 H43A 110.4
O9 C43 H43B 110.4
C44 C43 H43B 110.4
H43A C43 H43B 108.6
C43 C44 C45 101.0(5)
C43 C44 H44A 111.6
C45 C44 H44A 111.6
C43 C44 H44B 111.6
C45 C44 H44B 111.6
H44A C44 H44B 109.4
C44 C45 C46 102.5(4)
C44 C45 H45A 111.3
C46 C45 H45A 111.3
C44 C45 H45B 111.3
C46 C45 H45B 111.3
H45A C45 H45B 109.2
O9 C46 C45 104.7(4)
O9 C46 H46A 110.8
C45 C46 H46A 110.8
O9 C46 H46B 110.8
C45 C46 H46B 110.8
H46A C46 H46B 108.9
C50 O10 C47 106.2(4)
O10 C47 C48 109.4(4)
O10 C47 H47A 109.8
C48 C47 H47A 109.8
O10 C47 H47B 109.8
C48 C47 H47B 109.8
H47A C47 H47B 108.2
C47 C48 C49 103.1(4)
C47 C48 H48A 111.1
C49 C48 H48A 111.1
C47 C48 H48B 111.1
C49 C48 H48B 111.1
H48A C48 H48B 109.1
C50 C49 C48 102.8(4)
C50 C49 H49A 111.2
C48 C49 H49A 111.2
C50 C49 H49B 111.2
C48 C49 H49B 111.2
H49A C49 H49B 109.1
O10 C50 C49 105.3(4)
O10 C50 H50A 110.7
C49 C50 H50A 110.7
O10 C50 H50B 110.7
C49 C50 H50B 110.7
H50A C50 H50B 108.8
C51 O11 C54 106.6(3)
O11 C51 C52 106.4(4)
O11 C51 H51A 110.5
C52 C51 H51A 110.5
O11 C51 H51B 110.5
C52 C51 H51B 110.5
H51A C51 H51B 108.6
C53 C52 C51 103.8(4)
C53 C52 H52A 111.0
C51 C52 H52A 111.0
C53 C52 H52B 111.0
C51 C52 H52B 111.0
H52A C52 H52B 109.0
C54 C53 C52 106.7(4)
C54 C53 H53A 110.4
C52 C53 H53A 110.4
C54 C53 H53B 110.4
C52 C53 H53B 110.4
H53A C53 H53B 108.6
O11 C54 C53 105.4(4)
O11 C54 H54A 110.7
C53 C54 H54A 110.7
O11 C54 H54B 110.7
C53 C54 H54B 110.7
H54A C54 H54B 108.8
C55 O12 C58 104.3(5)
O12 C55 C56 109.6(5)
O12 C55 H55A 109.8
C56 C55 H55A 109.8
O12 C55 H55B 109.8
C56 C55 H55B 109.8
H55A C55 H55B 108.2
C55 C56 C57 102.2(4)
C55 C56 H56A 111.3
C57 C56 H56A 111.3
C55 C56 H56B 111.3
C57 C56 H56B 111.3
H56A C56 H56B 109.2
C58 C57 C56 102.2(5)
C58 C57 H57A 111.3
C56 C57 H57A 111.3
C58 C57 H57B 111.3
C56 C57 H57B 111.3
H57A C57 H57B 109.2
O12 C58 C57 103.7(5)
O12 C58 H58A 111.0
C57 C58 H58A 111.0
O12 C58 H58B 111.0
C57 C58 H58B 111.0
H58A C58 H58B 109.0

loop_
_geom_bond_atom_site_label_1
_geom_bond_atom_site_label_2
_geom_bond_distance
O1 C2 1.223(6)
O2 C3 1.253(6)
O3 C19 1.224(6)
O4 C20 1.236(6)
O5 C23 1.237(6)
O6 C24 1.252(6)
O7 C40 1.232(6)
O8 C41 1.237(6)
N1 C2 1.359(6)
N1 N2 1.404(5)
N1 H1 0.8600
N2 C3 1.358(5)
N2 H2 0.8600
N3 C7 1.361(5)
N3 C4 1.390(6)
N3 H3 0.8600
N4 C12 1.372(5)
N4 C15 1.385(6)
N4 H4 0.8600
N5 C19 1.380(5)
N5 N6 1.401(4)
N5 H5 0.8600
N6 C20 1.348(5)
N6 H6 0.8600
N7 C23 1.351(5)
N7 N8 1.402(5)
N7 H7 0.8600
N8 C24 1.363(5)
N8 H8 0.8600
N9 C28 1.361(5)
N9 C25 1.387(6)
N9 H9 0.8600
N10 C33 1.371(5)
N10 C36 1.385(6)
N10 H10 0.8600
N11 C40 1.370(5)
N11 N12 1.400(5)
N11 H11 0.8600
N12 C41 1.360(5)
N12 H12 0.8600
C1 C2 1.506(7)
C1 H1C 0.9600
C1 H1D 0.9600
C1 H1E 0.9600
C3 C4 1.449(7)
C4 C5 1.404(6)
C5 C6 1.413(6)
C5 C8 1.494(6)
C6 C7 1.388(6)
C6 C9 1.521(6)
C7 C11 1.504(6)
C8 H8C 0.9600
C8 H8D 0.9600
C8 H8E 0.9600
C9 C10 1.521(7)
C9 H9A 0.9700
C9 H9B 0.9700
C10 H10A 0.9600
C10 H10B 0.9600
C10 H10C 0.9600
C11 C12 1.492(7)
C11 H11C 0.9700
C11 H11D 0.9700
C12 C13 1.384(7)
C13 C14 1.414(7)
C13 C16 1.524(5)
C14 C15 1.394(5)
C14 C18 1.504(7)
C15 C19 1.455(6)
C16 C17 1.522(6)
C16 H16A 0.9700
C16 H16B 0.9700
C17 H17A 0.9600
C17 H17B 0.9600
C17 H17C 0.9600
C18 H18A 0.9600
C18 H18B 0.9600
C18 H18C 0.9600
C20 C21 1.501(6)
C21 H21A 0.9600
C21 H21B 0.9600
C21 H21C 0.9600
C22 C23 1.508(7)
C22 H22A 0.9600
C22 H22B 0.9600
C22 H22C 0.9600
C24 C25 1.442(6)
C25 C26 1.392(6)
C26 C27 1.414(7)
C26 C29 1.504(6)
C27 C28 1.382(6)
C27 C30 1.518(6)
C28 C32 1.492(6)
C29 H29A 0.9600
C29 H29B 0.9600
C29 H29C 0.9600
C30 C31 1.529(7)
C30 H30A 0.9700
C30 H30B 0.9700
C31 H31A 0.9600
C31 H31B 0.9600
C31 H31C 0.9600
C32 C33 1.473(7)
C32 H32A 0.9700
C32 H32B 0.9700
C33 C34 1.400(6)
C34 C35 1.400(7)
C34 C37 1.508(5)
C35 C36 1.393(5)
C35 C39 1.497(7)
C36 C40 1.444(6)
C37 C38 1.515(7)
C37 H37A 0.9700
C37 H37B 0.9700
C38 H38A 0.9600
C38 H38B 0.9600
C38 H38C 0.9600
C39 H39A 0.9600
C39 H39B 0.9600
C39 H39C 0.9600
C41 C42 1.510(7)
C42 H42A 0.9600
C42 H42B 0.9600
C42 H42C 0.9600
O9 C43 1.420(6)
O9 C46 1.426(5)
C43 C44 1.523(6)
C43 H43A 0.9700
C43 H43B 0.9700
C44 C45 1.524(7)
C44 H44A 0.9700
C44 H44B 0.9700
C45 C46 1.526(7)
C45 H45A 0.9700
C45 H45B 0.9700
C46 H46A 0.9700
C46 H46B 0.9700
O10 C50 1.430(7)
O10 C47 1.433(6)
C47 C48 1.502(7)
C47 H47A 0.9700
C47 H47B 0.9700
C48 C49 1.522(7)
C48 H48A 0.9700
C48 H48B 0.9700
C49 C50 1.505(6)
C49 H49A 0.9700
C49 H49B 0.9700
C50 H50A 0.9700
C50 H50B 0.9700
O11 C51 1.430(5)
O11 C54 1.431(5)
C51 C52 1.524(7)
C51 H51A 0.9700
C51 H51B 0.9700
C52 C53 1.501(7)
C52 H52A 0.9700
C52 H52B 0.9700
C53 C54 1.495(7)
C53 H53A 0.9700
C53 H53B 0.9700
C54 H54A 0.9700
C54 H54B 0.9700
O12 C55 1.386(6)
O12 C58 1.411(8)
C55 C56 1.475(8)
C55 H55A 0.9700
C55 H55B 0.9700
C56 C57 1.547(8)
C56 H56A 0.9700
C56 H56B 0.9700
C57 C58 1.495(7)
C57 H57A 0.9700
C57 H57B 0.9700
C58 H58A 0.9700
C58 H58B 0.9700

loop_
_geom_hbond_atom_site_label_D
_geom_hbond_atom_site_label_H
_geom_hbond_atom_site_label_A
_geom_hbond_distance_DH
_geom_hbond_distance_HA
_geom_hbond_distance_DA
_geom_hbond_angle_DHA
_geom_hbond_site_symmetry_A
N1 H1 O8 0.86 1.93 2.775(6) 166.8 1_565
N2 H2 O5 0.86 1.98 2.827(5) 167.8 1_565
N3 H3 O5 0.86 2.12 2.867(5) 145.4 1_565
N4 H4 O6 0.86 2.13 2.918(5) 152.9 1_565
N5 H5 O6 0.86 2.04 2.806(6) 148.4 1_565
N6 H6 O3 0.86 2.04 2.848(6) 155.6 3_675
N7 H7 O4 0.86 1.91 2.758(6) 167.3 1_545
N8 H8 O1 0.86 1.97 2.832(6) 174.9 1_545
N9 H9 O1 0.86 2.08 2.895(5) 157.8 1_545
N11 H11 O2 0.86 2.03 2.877(6) 166.6 1_545
N10 H10 O2 0.86 2.23 3.026(4) 153.9 1_545
N12 H12 O7 0.86 2.04 2.836(6) 154.3 3_656

loop_
_geom_torsion_atom_site_label_1
_geom_torsion_atom_site_label_2
_geom_torsion_atom_site_label_3
_geom_torsion_atom_site_label_4
_geom_torsion
C2 N1 N2 C3 -105.5(5)
C19 N5 N6 C20 -77.3(5)
C23 N7 N8 C24 -112.7(5)
C40 N11 N12 C41 -94.2(5)
N2 N1 C2 O1 1.3(6)
N2 N1 C2 C1 -177.9(3)
N1 N2 C3 O2 3.7(7)
N1 N2 C3 C4 -175.5(4)
C7 N3 C4 C5 -1.0(5)
C7 N3 C4 C3 178.8(5)
O2 C3 C4 N3 -169.9(5)
N2 C3 C4 N3 9.3(7)
O2 C3 C4 C5 9.9(9)
N2 C3 C4 C5 -171.0(5)
N3 C4 C5 C6 1.5(5)
C3 C4 C5 C6 -178.2(5)
N3 C4 C5 C8 -178.8(4)
C3 C4 C5 C8 1.4(8)
C4 C5 C6 C7 -1.6(5)
C8 C5 C6 C7 178.8(4)
C4 C5 C6 C9 -179.6(5)
C8 C5 C6 C9 0.8(8)
C4 N3 C7 C6 0.0(5)
C4 N3 C7 C11 -177.2(4)
C5 C6 C7 N3 1.0(5)
C9 C6 C7 N3 179.1(4)
C5 C6 C7 C11 177.8(5)
C9 C6 C7 C11 -4.1(8)
C7 C6 C9 C10 -66.9(6)
C5 C6 C9 C10 110.8(6)
N3 C7 C11 C12 -70.6(6)
C6 C7 C11 C12 112.9(5)
C15 N4 C12 C13 -1.6(5)
C15 N4 C12 C11 -175.0(4)
C7 C11 C12 N4 -24.4(7)
C7 C11 C12 C13 163.7(5)
N4 C12 C13 C14 1.4(5)
C11 C12 C13 C14 174.3(5)
N4 C12 C13 C16 177.7(4)
C11 C12 C13 C16 -9.4(8)
C12 C13 C14 C15 -0.8(5)
C16 C13 C14 C15 -176.9(4)
C12 C13 C14 C18 -178.8(4)
C16 C13 C14 C18 5.1(8)
C12 N4 C15 C14 1.1(5)
C12 N4 C15 C19 -175.9(4)
C13 C14 C15 N4 -0.2(5)
C18 C14 C15 N4 177.8(4)
C13 C14 C15 C19 176.8(4)
C18 C14 C15 C19 -5.2(8)
C12 C13 C16 C17 -94.2(6)
C14 C13 C16 C17 81.3(7)
N6 N5 C19 O3 -11.8(6)
N6 N5 C19 C15 169.7(4)
N4 C15 C19 O3 -179.1(4)
C14 C15 C19 O3 4.5(8)
N4 C15 C19 N5 -0.7(7)
C14 C15 C19 N5 -177.1(4)
N5 N6 C20 O4 -6.3(7)
N5 N6 C20 C21 173.2(4)
N8 N7 C23 O5 -1.3(6)
N8 N7 C23 C22 -179.0(4)
N7 N8 C24 O6 7.1(7)
N7 N8 C24 C25 -171.1(4)
C28 N9 C25 C26 0.1(5)
C28 N9 C25 C24 176.1(4)
O6 C24 C25 N9 -174.4(5)
N8 C24 C25 N9 3.8(7)
O6 C24 C25 C26 0.7(8)
N8 C24 C25 C26 178.9(5)
N9 C25 C26 C27 -0.4(5)
C24 C25 C26 C27 -176.2(5)
N9 C25 C26 C29 178.2(5)
C24 C25 C26 C29 2.4(8)
C25 C26 C27 C28 0.5(5)
C29 C26 C27 C28 -178.1(5)
C25 C26 C27 C30 -179.9(4)
C29 C26 C27 C30 1.5(8)
C25 N9 C28 C27 0.2(5)
C25 N9 C28 C32 -175.0(4)
C26 C27 C28 N9 -0.5(5)
C30 C27 C28 N9 180.0(4)
C26 C27 C28 C32 174.2(5)
C30 C27 C28 C32 -5.4(9)
C28 C27 C30 C31 -97.2(6)
C26 C27 C30 C31 83.3(7)
N9 C28 C32 C33 -55.3(7)
C27 C28 C32 C33 130.7(6)
C36 N10 C33 C34 0.1(5)
C36 N10 C33 C32 -172.8(4)
C28 C32 C33 N10 -29.3(7)
C28 C32 C33 C34 159.4(5)
N10 C33 C34 C35 -0.4(5)
C32 C33 C34 C35 172.1(5)
N10 C33 C34 C37 177.0(4)
C32 C33 C34 C37 -10.4(7)
C33 C34 C35 C36 0.6(5)
C37 C34 C35 C36 -176.6(4)
C33 C34 C35 C39 177.8(4)
C37 C34 C35 C39 0.7(8)
C33 N10 C36 C35 0.2(5)
C33 N10 C36 C40 -178.5(4)
C34 C35 C36 N10 -0.5(5)
C39 C35 C36 N10 -177.7(4)
C34 C35 C36 C40 178.2(4)
C39 C35 C36 C40 1.0(8)
C33 C34 C37 C38 -83.2(6)
C35 C34 C37 C38 93.6(7)
N12 N11 C40 O7 -3.0(6)
N12 N11 C40 C36 178.4(4)
N10 C36 C40 O7 -172.5(4)
C35 C36 C40 O7 9.0(7)
N10 C36 C40 N11 6.0(6)
C35 C36 C40 N11 -172.5(4)
N11 N12 C41 O8 -7.1(7)
N11 N12 C41 C42 174.8(4)
C46 O9 C43 C44 8.8(5)
O9 C43 C44 C45 -28.7(5)
C43 C44 C45 C46 36.7(4)
C43 O9 C46 C45 15.2(5)
C44 C45 C46 O9 -32.7(5)
C50 O10 C47 C48 16.1(6)
O10 C47 C48 C49 6.8(7)
C47 C48 C49 C50 -25.6(7)
C47 O10 C50 C49 -32.9(6)
C48 C49 C50 O10 36.5(6)
C54 O11 C51 C52 32.3(6)
O11 C51 C52 C53 -17.8(7)
C51 C52 C53 C54 -2.3(8)
C51 O11 C54 C53 -33.5(7)
C52 C53 C54 O11 21.6(8)
C58 O12 C55 C56 33.5(8)
O12 C55 C56 C57 -9.8(8)
C55 C56 C57 C58 -16.0(8)
C55 O12 C58 C57 -43.4(7)
C56 C57 C58 O12 36.1(7)
